data_2203180
loop_
_publ_author_name
'Jonathan P. H. Charmant'
'Nicholas C. Norman'
'A. Guy Orpen'
'George R. Whittell'

_publ_section_title
;
 Carbonyldichlorohydridobis(triphenylphosphine)iridium(III)
;
_journal_issue 2
_journal_name_full 'Acta Crystallographica Section E'
_journal_page_first m162
_journal_page_last m163
_journal_paper_doi 10.1107/S1600536804000479
_journal_volume 60
_journal_year 2004
_chemical_formula_iupac '[Ir Cl2 H (C18 H15 P)2 (C O)]'
_chemical_formula_moiety 'C37 H31 Cl2 Ir O P2'
_chemical_formula_sum 'C37 H31 Cl2 Ir O P2'
_chemical_formula_weight 816.66
_space_group_IT_number 15
_symmetry_cell_setting monoclinic
_symmetry_space_group_name_Hall '-C 2yc'
_symmetry_space_group_name_H-M 'C 1 2/c 1'
_atom_sites_solution_hydrogens geom
_atom_sites_solution_primary direct
_atom_sites_solution_secondary difmap
_audit_creation_method SHELXL-97
_cell_angle_alpha 90.00
_cell_angle_beta 115.505(6)
_cell_angle_gamma 90.00
_cell_formula_units_Z 4
_cell_length_a 23.548(6)
_cell_length_b 9.596(2)
_cell_length_c 15.623(3)
_cell_measurement_reflns_used 6054
_cell_measurement_temperature 173(2)
_cell_measurement_theta_max 27
_cell_measurement_theta_min 2
_cell_volume 3186.2(12)
_computing_cell_refinement SMART
_computing_data_collection 'SMART (Bruker, 2001)'
_computing_data_reduction 'SAINT (Bruker, 2001)'
_computing_molecular_graphics 'SHELXTL (Bruker, 2001)'
_computing_publication_material SHELXL97
_computing_structure_refinement 'SHELXL97 (Sheldrick, 1997)'
_computing_structure_solution 'SHELXS97 (Sheldrick, 1990)'
_diffrn_ambient_temperature 173(2)
_diffrn_detector_area_resol_mean 8.192
_diffrn_measured_fraction_theta_full 0.992
_diffrn_measured_fraction_theta_max 0.992
_diffrn_measurement_device_type 'Bruker SMART CCD area-detector'
_diffrn_measurement_method 'Frames, each covering 0.3\% in \w'
_diffrn_radiation_monochromator graphite
_diffrn_radiation_source 'fine-focus sealed tube'
_diffrn_radiation_type MoK\a
_diffrn_radiation_wavelength 0.71073
_diffrn_reflns_av_R_equivalents 0.1260
_diffrn_reflns_av_sigmaI/netI 0.1129
_diffrn_reflns_limit_h_max 30
_diffrn_reflns_limit_h_min -30
_diffrn_reflns_limit_k_max 12
_diffrn_reflns_limit_k_min -12
_diffrn_reflns_limit_l_max 20
_diffrn_reflns_limit_l_min -20
_diffrn_reflns_number 13634
_diffrn_reflns_theta_full 27.59
_diffrn_reflns_theta_max 27.59
_diffrn_reflns_theta_min 1.92
_diffrn_standards_decay_% 0
_exptl_absorpt_coefficient_mu 4.488
_exptl_absorpt_correction_T_max 0.640
_exptl_absorpt_correction_T_min 0.440
_exptl_absorpt_correction_type multi-scan
_exptl_absorpt_process_details '(SADABS; Sheldrick, 1996)'
_exptl_crystal_colour orange
_exptl_crystal_density_diffrn 1.702
_exptl_crystal_density_method 'not measured'
_exptl_crystal_description block
_exptl_crystal_F_000 1608
_exptl_crystal_size_max 0.2
_exptl_crystal_size_mid 0.2
_exptl_crystal_size_min 0.1
_refine_diff_density_max 1.917
_refine_diff_density_min -2.474
_refine_ls_extinction_method none
_refine_ls_goodness_of_fit_ref 0.936
_refine_ls_hydrogen_treatment mixed
_refine_ls_matrix_type full
_refine_ls_number_parameters 204
_refine_ls_number_reflns 3675
_refine_ls_number_restraints 4
_refine_ls_restrained_S_all 0.938
_refine_ls_R_factor_all 0.0985
_refine_ls_R_factor_gt 0.0561
_refine_ls_shift/su_max 0.001
_refine_ls_shift/su_mean 0.000
_refine_ls_structure_factor_coef Fsqd
_refine_ls_weighting_details 'calc w = 1/[\s^2^(Fo^2^)+(0.0863P)^2^] where P = (Fo^2^+2Fc^2^)/3'
_refine_ls_weighting_scheme calc
_refine_ls_wR_factor_gt 0.1338
_refine_ls_wR_factor_ref 0.1531
_reflns_number_gt 2347
_reflns_number_total 3675
_reflns_threshold_expression I>2\s(I)
_cod_data_source_file dn6111.cif
_cod_data_source_block 2
_cod_depositor_comments
;
The following automatic conversions were performed:
'_symmetry_cell_setting' value 'Monoclinic' changed to 'monoclinic'
according to '/home/saulius/struct/CIF-dictionaries/cif_core.dic'
dictionary named 'cif_core.dic' version 2.4.1 from 2010-06-29.

Automatic conversion script
Id: cif_fix_enum 1527 2010-12-29 10:47:43Z saulius 

The following automatic conversions were performed:

'_symmetry_cell_setting' value 'Monoclinic' changed to 'monoclinic'
according to /home/saulius/struct/CIF-dictionaries/cif_core.dic
dictionary named 'cif_core.dic' version 2.4.1 from 2010-06-29.

Automatic conversion script
Id: cif_fix_values 1715 2011-07-08 13:25:40Z adriana 
;
_cod_original_sg_symbol_H-M 'C 2/c'
_cod_database_code 2203180
_cod_database_fobs_code 2203180

loop_
_symmetry_equiv_pos_as_xyz
'x, y, z'
'-x, y, -z+1/2'
'x+1/2, y+1/2, z'
'-x+1/2, y+1/2, -z+1/2'
'-x, -y, -z'
'x, -y, z-1/2'
'-x+1/2, -y+1/2, -z'
'x+1/2, -y+1/2, z-1/2'

loop_
_atom_site_label
_atom_site_fract_x
_atom_site_fract_y
_atom_site_fract_z
_atom_site_U_iso_or_equiv
_atom_site_adp_type
_atom_site_calc_flag
_atom_site_refinement_flags
_atom_site_occupancy
_atom_site_disorder_assembly
_atom_site_disorder_group
_atom_site_type_symbol
C1 0.0896(3) 0.7712(9) 0.1203(5) 0.0281(17) Uani d . 1 . . C
C2 0.0989(4) 0.8597(10) 0.0571(5) 0.0347(19) Uani d . 1 . . C
H2 0.1075 0.9557 0.0716 0.042 Uiso calc R 1 . . H
C3 0.0953(4) 0.8063(10) -0.0270(6) 0.039(2) Uani d . 1 . . C
H3 0.1009 0.8667 -0.0710 0.047 Uiso calc R 1 . . H
C4 0.0838(4) 0.6682(10) -0.0483(6) 0.044(2) Uani d . 1 . . C
H4 0.0827 0.6331 -0.1058 0.053 Uiso calc R 1 . . H
C5 0.0736(5) 0.5788(12) 0.0134(7) 0.054(3) Uani d . 1 . . C
H5 0.0641 0.4834 -0.0027 0.064 Uiso calc R 1 . . H
C6 0.0776(5) 0.6302(10) 0.0995(7) 0.047(2) Uani d . 1 . . C
H6 0.0720 0.5695 0.1433 0.056 Uiso calc R 1 . . H
C7 0.1197(3) 1.0103(9) 0.2476(5) 0.0289(17) Uani d . 1 . . C
C8 0.0780(4) 1.1095(8) 0.1886(6) 0.0353(19) Uani d . 1 . . C
H8 0.0390 1.0807 0.1394 0.042 Uiso calc R 1 . . H
C9 0.0929(4) 1.2490(11) 0.2011(7) 0.045(2) Uani d . 1 . . C
H9 0.0632 1.3153 0.1615 0.054 Uiso calc R 1 . . H
C10 0.1504(5) 1.2956(10) 0.2703(7) 0.045(2) Uani d . 1 . . C
H10 0.1608 1.3919 0.2774 0.054 Uiso calc R 1 . . H
C11 0.1916(5) 1.1971(10) 0.3280(6) 0.045(2) Uani d . 1 . . C
H11 0.2307 1.2266 0.3766 0.054 Uiso calc R 1 . . H
C12 0.1779(4) 1.0582(10) 0.3176(5) 0.037(2) Uani d . 1 . . C
H12 0.2079 0.9930 0.3578 0.044 Uiso calc R 1 . . H
C13 0.1625(3) 0.7269(9) 0.3170(5) 0.0320(18) Uani d . 1 . . C
C14 0.2189(4) 0.7325(12) 0.3085(6) 0.046(2) Uani d . 1 . . C
H14 0.2217 0.7879 0.2600 0.056 Uiso calc R 1 . . H
C15 0.2707(4) 0.6590(11) 0.3695(6) 0.049(3) Uani d . 1 . . C
H15 0.3095 0.6659 0.3647 0.059 Uiso calc R 1 . . H
C16 0.2657(4) 0.5741(10) 0.4385(6) 0.041(2) Uani d . 1 . . C
H16 0.3011 0.5219 0.4803 0.049 Uiso calc R 1 . . H
C17 0.2096(4) 0.5657(10) 0.4463(5) 0.038(2) Uani d . 1 . . C
H17 0.2063 0.5074 0.4931 0.046 Uiso calc R 1 . . H
C18 0.1575(4) 0.6432(9) 0.3851(6) 0.0342(18) Uani d . 1 . . C
H18 0.1189 0.6382 0.3906 0.041 Uiso calc R 1 . . H
Cl1 0.0000 0.5565(3) 0.2500 0.0259(5) Uani d S 1 A . Cl
Ir1 0.0000 0.81339(5) 0.2500 0.03115(17) Uani d SD 1 . . Ir
H1 0.0000 0.980(2) 0.2500 0.047 Uiso d SD 1 . . H
P1 0.09527(8) 0.8273(2) 0.23534(12) 0.0245(4) Uani d . 1 A . P
Cl2 -0.0525(2) 0.8352(7) 0.0862(4) 0.0371(14) Uani d PD 0.50 A 1 Cl
C19 -0.0420(11) 0.823(4) 0.1199(10) 0.039(3) Uani d PD 0.50 A 2 C
O1 -0.0689(5) 0.8223(17) 0.0369(9) 0.039(3) Uani d PD 0.50 A 2 O

loop_
_atom_site_aniso_label
_atom_site_aniso_U_11
_atom_site_aniso_U_22
_atom_site_aniso_U_33
_atom_site_aniso_U_12
_atom_site_aniso_U_13
_atom_site_aniso_U_23
C1 0.021(3) 0.036(5) 0.030(4) -0.002(3) 0.014(3) -0.004(3)
C2 0.035(4) 0.042(5) 0.030(4) -0.002(4) 0.016(3) 0.001(4)
C3 0.038(4) 0.053(6) 0.032(4) -0.008(4) 0.021(3) 0.001(5)
C4 0.037(4) 0.067(8) 0.032(4) -0.011(5) 0.019(3) -0.013(4)
C5 0.066(6) 0.054(7) 0.055(6) -0.014(6) 0.040(5) -0.018(5)
C6 0.077(7) 0.033(5) 0.052(5) -0.010(5) 0.048(5) -0.009(4)
C7 0.029(4) 0.033(5) 0.030(4) 0.006(3) 0.018(3) -0.002(3)
C8 0.035(4) 0.022(4) 0.049(5) -0.007(4) 0.019(4) -0.001(4)
C9 0.043(5) 0.034(5) 0.068(6) 0.007(5) 0.033(5) 0.006(5)
C10 0.055(6) 0.036(6) 0.056(5) -0.010(5) 0.036(5) -0.006(5)
C11 0.051(5) 0.056(7) 0.034(4) -0.018(5) 0.024(4) -0.012(5)
C12 0.038(4) 0.045(6) 0.028(4) -0.013(4) 0.014(3) -0.005(4)
C13 0.026(4) 0.042(5) 0.029(4) 0.004(4) 0.013(3) 0.002(4)
C14 0.035(4) 0.078(7) 0.033(4) 0.013(5) 0.022(4) 0.013(5)
C15 0.028(4) 0.087(8) 0.034(4) 0.020(5) 0.014(3) 0.015(5)
C16 0.026(4) 0.053(6) 0.039(4) 0.014(4) 0.009(3) 0.003(4)
C17 0.033(4) 0.051(6) 0.028(4) -0.002(4) 0.011(3) 0.003(4)
C18 0.029(4) 0.040(5) 0.034(4) 0.005(4) 0.014(3) 0.003(4)
Cl1 0.0247(12) 0.0223(13) 0.0287(11) 0.000 0.0095(10) 0.000
Ir1 0.0265(2) 0.0375(3) 0.0340(2) 0.000 0.01724(17) 0.000
P1 0.0188(8) 0.0322(12) 0.0236(8) 0.0018(8) 0.0102(7) 0.0006(9)
Cl2 0.024(3) 0.060(4) 0.021(2) 0.000(3) 0.004(3) -0.003(4)
C19 0.013(5) 0.065(8) 0.039(7) -0.011(6) 0.012(6) -0.003(9)
O1 0.013(5) 0.065(8) 0.039(7) -0.011(6) 0.012(6) -0.003(9)

loop_
_atom_type_symbol
_atom_type_description
_atom_type_scat_dispersion_real
_atom_type_scat_dispersion_imag
_atom_type_scat_source
C C 0.0033 0.0016 'International Tables Vol C Tables 4.2.6.8 and 6.1.1.4'
H H 0.0000 0.0000 'International Tables Vol C Tables 4.2.6.8 and 6.1.1.4'
O O 0.0106 0.0060 'International Tables Vol C Tables 4.2.6.8 and 6.1.1.4'
P P 0.1023 0.0942 'International Tables Vol C Tables 4.2.6.8 and 6.1.1.4'
Cl Cl 0.1484 0.1585 'International Tables Vol C Tables 4.2.6.8 and 6.1.1.4'
Ir Ir -1.4442 7.9887 'International Tables Vol C Tables 4.2.6.8 and 6.1.1.4'

loop_
_geom_angle_atom_site_label_1
_geom_angle_atom_site_label_2
_geom_angle_atom_site_label_3
_geom_angle_site_symmetry_1
_geom_angle_site_symmetry_3
_geom_angle
_geom_angle_publ_flag
C2 C1 C6 . . 120.5(7) no
C2 C1 P1 . . 123.5(7) no
C6 C1 P1 . . 116.0(6) no
C3 C2 C1 . . 119.1(8) no
C3 C2 H2 . . 120.5 no
C1 C2 H2 . . 120.5 no
C4 C3 C2 . . 121.1(8) no
C4 C3 H3 . . 119.4 no
C2 C3 H3 . . 119.4 no
C3 C4 C5 . . 120.5(8) no
C3 C4 H4 . . 119.7 no
C5 C4 H4 . . 119.7 no
C4 C5 C6 . . 119.3(9) no
C4 C5 H5 . . 120.3 no
C6 C5 H5 . . 120.3 no
C1 C6 C5 . . 119.4(9) no
C1 C6 H6 . . 120.3 no
C5 C6 H6 . . 120.3 no
C8 C7 C12 . . 117.5(8) no
C8 C7 P1 . . 119.1(6) no
C12 C7 P1 . . 123.3(6) no
C9 C8 C7 . . 120.5(8) no
C9 C8 H8 . . 119.8 no
C7 C8 H8 . . 119.8 no
C8 C9 C10 . . 121.7(9) no
C8 C9 H9 . . 119.2 no
C10 C9 H9 . . 119.2 no
C11 C10 C9 . . 117.6(9) no
C11 C10 H10 . . 121.2 no
C9 C10 H10 . . 121.2 no
C12 C11 C10 . . 122.0(8) no
C12 C11 H11 . . 119.0 no
C10 C11 H11 . . 119.0 no
C11 C12 C7 . . 120.7(8) no
C11 C12 H12 . . 119.6 no
C7 C12 H12 . . 119.6 no
C18 C13 C14 . . 119.9(8) no
C18 C13 P1 . . 120.7(6) no
C14 C13 P1 . . 119.3(6) no
C15 C14 C13 . . 120.8(8) no
C15 C14 H14 . . 119.6 no
C13 C14 H14 . . 119.6 no
C14 C15 C16 . . 119.3(8) no
C14 C15 H15 . . 120.3 no
C16 C15 H15 . . 120.3 no
C17 C16 C15 . . 120.3(8) no
C17 C16 H16 . . 119.9 no
C15 C16 H16 . . 119.9 no
C16 C17 C18 . . 119.9(8) no
C16 C17 H17 . . 120.0 no
C18 C17 H17 . . 120.0 no
C13 C18 C17 . . 119.7(8) no
C13 C18 H18 . . 120.1 no
C17 C18 H18 . . 120.1 no
C19 Ir1 C19 2 . 174(2) no
C19 Ir1 Cl2 2 2 2.2(13) no
C19 Ir1 Cl2 . 2 171.8(11) yes
C19 Ir1 Cl2 2 . 171.8(11) no
C19 Ir1 Cl2 . . 2.2(13) no
Cl2 Ir1 Cl2 2 . 169.7(3) no
C19 Ir1 P1 2 . 91.3(8) no
C19 Ir1 P1 . . 88.3(8) yes
Cl2 Ir1 P1 2 . 91.43(13) yes
Cl2 Ir1 P1 . . 87.98(13) no
C19 Ir1 P1 2 2 88.3(8) no
C19 Ir1 P1 . 2 91.3(8) yes
Cl2 Ir1 P1 2 2 87.98(13) yes
Cl2 Ir1 P1 . 2 91.43(13) no
P1 Ir1 P1 . 2 173.50(10) yes
C19 Ir1 Cl1 2 . 93.0(12) no
C19 Ir1 Cl1 . . 93.0(12) yes
Cl2 Ir1 Cl1 2 . 95.17(16) yes
Cl2 Ir1 Cl1 . . 95.17(16) no
P1 Ir1 Cl1 . . 93.25(5) yes
P1 Ir1 Cl1 2 . 93.25(5) yes
C19 Ir1 H1 2 . 87.0(12) no
C19 Ir1 H1 . . 87.0(12) yes
Cl2 Ir1 H1 2 . 84.83(16) yes
Cl2 Ir1 H1 . . 84.83(16) no
P1 Ir1 H1 . . 86.75(5) yes
P1 Ir1 H1 2 . 86.75(5) yes
Cl1 Ir1 H1 . . 180.000(5) yes
C13 P1 C1 . . 101.9(4) no
C13 P1 C7 . . 107.1(4) no
C1 P1 C7 . . 105.8(4) no
C13 P1 Ir1 . . 118.6(3) no
C1 P1 Ir1 . . 114.2(2) no
C7 P1 Ir1 . . 108.3(2) no
O1 C19 Ir1 . . 177(3) no

loop_
_geom_bond_atom_site_label_1
_geom_bond_atom_site_label_2
_geom_bond_site_symmetry_2
_geom_bond_distance
_geom_bond_publ_flag
C1 C2 . 1.388(11) no
C1 C6 . 1.392(12) no
C1 P1 . 1.825(7) yes
C2 C3 . 1.379(11) no
C2 H2 . 0.9500 no
C3 C4 . 1.364(11) no
C3 H3 . 0.9500 no
C4 C5 . 1.385(13) no
C4 H4 . 0.9500 no
C5 C6 . 1.398(12) no
C5 H5 . 0.9500 no
C6 H6 . 0.9500 no
C7 C8 . 1.393(11) no
C7 C12 . 1.413(11) no
C7 P1 . 1.832(8) yes
C8 C9 . 1.377(13) no
C8 H8 . 0.9500 no
C9 C10 . 1.394(14) no
C9 H9 . 0.9500 no
C10 C11 . 1.377(13) no
C10 H10 . 0.9500 no
C11 C12 . 1.364(12) no
C11 H11 . 0.9500 no
C12 H12 . 0.9500 no
C13 C18 . 1.378(11) no
C13 C14 . 1.391(11) no
C13 P1 . 1.824(8) yes
C14 C15 . 1.376(12) no
C14 H14 . 0.9500 no
C15 C16 . 1.397(12) no
C15 H15 . 0.9500 no
C16 C17 . 1.381(11) no
C16 H16 . 0.9500 no
C17 C18 . 1.401(11) no
C17 H17 . 0.9500 no
C18 H18 . 0.9500 no
Cl1 Ir1 . 2.465(3) yes
Ir1 C19 2 1.840(14) no
Ir1 C19 . 1.840(14) yes
Ir1 Cl2 2 2.323(5) yes
Ir1 Cl2 . 2.323(5) no
Ir1 P1 . 2.3549(18) yes
Ir1 P1 2 2.3549(18) yes
Ir1 H1 . 1.60(2) yes
C19 O1 . 1.173(14) yes

loop_
_geom_torsion_atom_site_label_1
_geom_torsion_atom_site_label_2
_geom_torsion_atom_site_label_3
_geom_torsion_atom_site_label_4
_geom_torsion_site_symmetry_1
_geom_torsion
_geom_torsion_publ_flag
C6 C1 C2 C3 . 0.7(12) no
P1 C1 C2 C3 . 178.2(6) no
C1 C2 C3 C4 . -1.0(13) no
C2 C3 C4 C5 . 1.9(14) no
C3 C4 C5 C6 . -2.3(15) no
C2 C1 C6 C5 . -1.2(14) no
P1 C1 C6 C5 . -178.9(8) no
C4 C5 C6 C1 . 2.0(15) no
C12 C7 C8 C9 . -2.1(11) no
P1 C7 C8 C9 . 174.8(6) no
C7 C8 C9 C10 . 2.1(13) no
C8 C9 C10 C11 . -1.7(13) no
C9 C10 C11 C12 . 1.4(13) no
C10 C11 C12 C7 . -1.5(13) no
C8 C7 C12 C11 . 1.8(11) no
P1 C7 C12 C11 . -175.0(6) no
C18 C13 C14 C15 . -2.2(15) no
P1 C13 C14 C15 . 179.5(8) no
C13 C14 C15 C16 . 2.2(15) no
C14 C15 C16 C17 . -0.9(15) no
C15 C16 C17 C18 . -0.4(13) no
C14 C13 C18 C17 . 0.9(13) no
P1 C13 C18 C17 . 179.2(6) no
C16 C17 C18 C13 . 0.4(13) no
C18 C13 P1 C1 . -125.5(7) no
C14 C13 P1 C1 . 52.8(8) no
C18 C13 P1 C7 . 123.6(7) no
C14 C13 P1 C7 . -58.1(8) no
C18 C13 P1 Ir1 . 0.8(8) no
C14 C13 P1 Ir1 . 179.2(7) no
C2 C1 P1 C13 . -115.6(7) no
C6 C1 P1 C13 . 62.1(7) no
C2 C1 P1 C7 . -3.7(7) no
C6 C1 P1 C7 . 174.0(6) no
C2 C1 P1 Ir1 . 115.3(6) no
C6 C1 P1 Ir1 . -67.1(7) no
C8 C7 P1 C13 . 176.2(6) no
C12 C7 P1 C13 . -7.1(7) no
C8 C7 P1 C1 . 68.1(7) no
C12 C7 P1 C1 . -115.3(6) no
C8 C7 P1 Ir1 . -54.8(6) no
C12 C7 P1 Ir1 . 121.9(6) no
C19 Ir1 P1 C13 2 42.4(12) no
C19 Ir1 P1 C13 . -143.5(12) no
Cl2 Ir1 P1 C13 2 44.6(4) no
Cl2 Ir1 P1 C13 . -145.7(4) no
Cl1 Ir1 P1 C13 . -50.7(3) no
C19 Ir1 P1 C1 2 162.6(12) no
C19 Ir1 P1 C1 . -23.3(12) no
Cl2 Ir1 P1 C1 2 164.8(3) no
Cl2 Ir1 P1 C1 . -25.5(3) no
Cl1 Ir1 P1 C1 . 69.5(3) no
C19 Ir1 P1 C7 2 -79.8(12) no
C19 Ir1 P1 C7 . 94.2(12) no
Cl2 Ir1 P1 C7 2 -77.6(3) no
Cl2 Ir1 P1 C7 . 92.0(3) no
Cl1 Ir1 P1 C7 . -172.9(2) no
